data_4507864
loop_
_publ_author_name
'Guo, Jin-Shuang'
'Xu, Gang'
'Guo, Guo-Cong'
'Huang, Jin-Shun'

_publ_section_title
;
 A New Strategy of Designing New Crystal Structures Based on Topological
 Structure: Syntheses and Crystal Structures of Five Coordination Polymers
 with (4,4) Topology
;
_journal_issue 6
_journal_name_full 'Crystal Growth &amp; Design'
_journal_page_first 2642
_journal_paper_doi 10.1021/cg400394d
_journal_volume 13
_journal_year 2013
_chemical_formula_moiety 'C93 H90 N14 Ni2 O10'
_chemical_formula_sum 'C93 H90 N14 Ni2 O10'
_chemical_formula_weight 1681.21
_chemical_melting_point ?
_space_group_IT_number 61
_symmetry_cell_setting orthorhombic
_symmetry_space_group_name_Hall '-P 2ac 2ab'
_symmetry_space_group_name_H-M 'P b c a'
_atom_sites_solution_hydrogens geom
_atom_sites_solution_primary direct
_atom_sites_solution_secondary difmap
_audit_creation_method SHELXL-97
_cell_angle_alpha 90.00
_cell_angle_beta 90.00
_cell_angle_gamma 90.00
_cell_formula_units_Z 8
_cell_length_a 19.708(2)
_cell_length_b 24.955(3)
_cell_length_c 35.224(4)
_cell_measurement_temperature 293(2)
_cell_volume 17324(3)
_computing_cell_refinement 'CrystalClear (Rigaku Corp., 2002)'
_computing_data_collection 'CrystalClear (Rigaku Corp., 2002)'
_computing_data_reduction 'CrystalClear (Rigaku Corp., 2002)'
_computing_publication_material 'Siemens SHELXTL^TM^ 5'
_computing_structure_refinement 'Siemens SHELXTL^TM^ 5'
_computing_structure_solution 'Siemens SHELXTL^TM^ 5'
_diffrn_ambient_temperature 293(2)
_diffrn_measured_fraction_theta_full 0.992
_diffrn_measured_fraction_theta_max 0.992
_diffrn_measurement_device_type 'Rigaku Mercury CCD'
_diffrn_measurement_method \w
_diffrn_radiation_monochromator graphite
_diffrn_radiation_source 'fine-focus sealed tube'
_diffrn_radiation_type MoK\a
_diffrn_radiation_wavelength 0.71073
_diffrn_reflns_av_R_equivalents 0.0527
_diffrn_reflns_av_sigmaI/netI 0.1688
_diffrn_reflns_limit_h_max 23
_diffrn_reflns_limit_h_min -23
_diffrn_reflns_limit_k_max 30
_diffrn_reflns_limit_k_min -30
_diffrn_reflns_limit_l_max 42
_diffrn_reflns_limit_l_min -42
_diffrn_reflns_number 113496
_diffrn_reflns_theta_full 25.50
_diffrn_reflns_theta_max 25.50
_diffrn_reflns_theta_min 2.22
_exptl_absorpt_coefficient_mu 0.502
_exptl_absorpt_correction_T_max 0.9753
_exptl_absorpt_correction_T_min 0.9063
_exptl_absorpt_correction_type multi-scan
_exptl_absorpt_process_details 'Sphere (Rigaku CrystalClear)'
_exptl_crystal_colour red
_exptl_crystal_density_diffrn 1.289
_exptl_crystal_density_meas ?
_exptl_crystal_density_method 'not measured'
_exptl_crystal_description Block
_exptl_crystal_F_000 7056
_exptl_crystal_size_max 0.20
_exptl_crystal_size_mid 0.05
_exptl_crystal_size_min 0.05
_refine_diff_density_max 1.003
_refine_diff_density_min -0.439
_refine_diff_density_rms 0.067
_refine_ls_extinction_method none
_refine_ls_goodness_of_fit_ref 0.992
_refine_ls_hydrogen_treatment mixed
_refine_ls_matrix_type full
_refine_ls_number_parameters 1084
_refine_ls_number_reflns 15996
_refine_ls_number_restraints 6
_refine_ls_restrained_S_all 0.991
_refine_ls_R_factor_all 0.1030
_refine_ls_R_factor_gt 0.0722
_refine_ls_shift/su_max 0.007
_refine_ls_shift/su_mean 0.000
_refine_ls_structure_factor_coef Fsqd
_refine_ls_weighting_details 'calc w=1/[\s^2^(Fo^2^)+(0.0535P)^2^+22.9140P] where P=(Fo^2^+2Fc^2^)/3'
_refine_ls_weighting_scheme calc
_refine_ls_wR_factor_gt 0.1645
_refine_ls_wR_factor_ref 0.1833
_reflns_number_gt 10851
_reflns_number_total 15996
_reflns_threshold_expression >2sigma(I)
_cod_data_source_file cg400394d_si_001.cif
_cod_data_source_block 61
_cod_depositor_comments
;
The following automatic conversions were performed:

'_chemical_melting_point' value 'not measured' was changed to '?' -
the value is undefined or not
given.

'_exptl_absorpt_correction_type' value 'Multi-scan' changed
to 'multi-scan' according to
/home/saulius/struct/CIF-dictionaries/cif_core.dic dictionary named
'cif_core.dic' version 2.3.1 from 2005-06-27.

Automatic conversion script
Id: cif_fix_values 1891 2012-01-12 08:04:46Z andrius 

The following automatic conversions were performed:

'_exptl_crystal_density_meas' value 'not measured' was changed to '?'
- the value is perceived as not measured.

Automatic conversion script
Id: cif_fix_values 3008 2015-01-20 13:52:24Z robertas 
;
_cod_database_code 4507864

loop_
_symmetry_equiv_pos_as_xyz
'x, y, z'
'-x+1/2, -y, z+1/2'
'-x, y+1/2, -z+1/2'
'x+1/2, -y+1/2, -z'
'-x, -y, -z'
'x-1/2, y, -z-1/2'
'x, -y-1/2, z-1/2'
'-x-1/2, y-1/2, z'

loop_
_atom_site_label
_atom_site_type_symbol
_atom_site_fract_x
_atom_site_fract_y
_atom_site_fract_z
_atom_site_U_iso_or_equiv
_atom_site_adp_type
_atom_site_occupancy
_atom_site_symmetry_multiplicity
_atom_site_calc_flag
_atom_site_refinement_flags
Ni1 Ni 0.25672(2) 0.489876(17) 0.369456(12) 0.01566(11) Uani 1 1 d .
Ni2 Ni 0.23730(2) 0.242003(17) 0.135977(12) 0.01780(11) Uani 1 1 d .
O1 O 0.26293(12) 0.49492(9) 0.42727(6) 0.0199(6) Uani 1 1 d .
O2 O 0.29448(13) 0.58040(9) 0.43694(7) 0.0253(6) Uani 1 1 d .
O3 O 0.24693(13) 0.51651(9) 0.81082(6) 0.0216(6) Uani 1 1 d .
O4 O 0.19491(12) 0.43942(9) 0.79428(7) 0.0229(6) Uani 1 1 d .
N1 N 0.26182(15) 0.49281(12) 0.60759(8) 0.0226(7) Uani 1 1 d .
N2 N 0.26363(14) 0.53247(11) 0.62954(8) 0.0197(7) Uani 1 1 d .
C1 C 0.27887(17) 0.53517(13) 0.44799(9) 0.0174(8) Uani 1 1 d .
C2 C 0.27512(17) 0.52439(13) 0.49036(9) 0.0176(8) Uani 1 1 d .
C3 C 0.26902(19) 0.47339(14) 0.50428(10) 0.0252(9) Uani 1 1 d .
H3A H 0.2671 0.4447 0.4875 0.030 Uiso 1 1 calc R
C4 C 0.26560(19) 0.46372(14) 0.54323(10) 0.0248(9) Uani 1 1 d .
H4A H 0.2622 0.4289 0.5524 0.030 Uiso 1 1 calc R
C5 C 0.26724(16) 0.50643(13) 0.56800(9) 0.0169(8) Uani 1 1 d .
C6 C 0.27353(18) 0.55843(14) 0.55451(10) 0.0214(9) Uani 1 1 d .
H6A H 0.2744 0.5872 0.5713 0.026 Uiso 1 1 calc R
C7 C 0.27852(19) 0.56704(14) 0.51571(10) 0.0238(9) Uani 1 1 d .
H7A H 0.2842 0.6017 0.5065 0.029 Uiso 1 1 calc R
C8 C 0.22336(17) 0.48286(13) 0.78661(9) 0.0184(8) Uani 1 1 d .
C9 C 0.23351(17) 0.49649(13) 0.74517(9) 0.0185(8) Uani 1 1 d .
C10 C 0.23966(18) 0.45496(14) 0.71937(10) 0.0209(9) Uani 1 1 d .
H10A H 0.2359 0.4198 0.7278 0.025 Uiso 1 1 calc R
C11 C 0.25125(18) 0.46460(14) 0.68145(10) 0.0228(9) Uani 1 1 d .
H11A H 0.2563 0.4362 0.6646 0.027 Uiso 1 1 calc R
C12 C 0.25528(17) 0.51750(14) 0.66856(9) 0.0184(8) Uani 1 1 d .
C13 C 0.24814(18) 0.55958(14) 0.69433(10) 0.0216(9) Uani 1 1 d .
H13A H 0.2497 0.5948 0.6858 0.026 Uiso 1 1 calc R
C14 C 0.23866(18) 0.54908(14) 0.73262(10) 0.0224(9) Uani 1 1 d .
H14A H 0.2358 0.5772 0.7499 0.027 Uiso 1 1 calc R
N3 N 0.33398(14) 0.42853(11) 0.36990(8) 0.0206(7) Uani 1 1 d .
N4 N 0.32413(15) 0.05072(11) 0.36826(9) 0.0239(8) Uani 1 1 d .
C15 C 0.40775(19) 0.36895(15) 0.40354(13) 0.0336(11) Uani 1 1 d .
H15A H 0.4278 0.3594 0.4265 0.040 Uiso 1 1 calc R
C16 C 0.36449(19) 0.41249(14) 0.40199(11) 0.0262(9) Uani 1 1 d .
H16A H 0.3562 0.4315 0.4242 0.031 Uiso 1 1 calc R
C17 C 0.34991(19) 0.40179(14) 0.33831(11) 0.0271(10) Uani 1 1 d .
H17A H 0.3311 0.4132 0.3155 0.033 Uiso 1 1 calc R
C18 C 0.3930(2) 0.35784(15) 0.33773(13) 0.0350(11) Uani 1 1 d .
H18A H 0.4029 0.3408 0.3149 0.042 Uiso 1 1 calc R
C19 C 0.42141(18) 0.33952(14) 0.37124(12) 0.0289(10) Uani 1 1 d .
C20 C 0.46371(19) 0.28882(14) 0.37130(16) 0.0447(14) Uani 1 1 d .
H20A H 0.4927 0.2883 0.3936 0.054 Uiso 1 1 calc R
H20B H 0.4925 0.2882 0.3490 0.054 Uiso 1 1 calc R
C21 C 0.41767(19) 0.23932(14) 0.37144(15) 0.0424(13) Uani 1 1 d .
H21A H 0.3858 0.2416 0.3505 0.051 Uiso 1 1 calc R
H21B H 0.3919 0.2384 0.3949 0.051 Uiso 1 1 calc R
C22 C 0.4594(2) 0.18772(15) 0.36774(18) 0.0554(16) Uani 1 1 d .
H22A H 0.4851 0.1887 0.3442 0.066 Uiso 1 1 calc R
H22B H 0.4914 0.1856 0.3886 0.066 Uiso 1 1 calc R
C23 C 0.41481(19) 0.13867(15) 0.36799(15) 0.0398(13) Uani 1 1 d .
C24 C 0.3881(2) 0.11723(16) 0.33498(14) 0.0433(13) Uani 1 1 d .
H24A H 0.4001 0.1320 0.3117 0.052 Uiso 1 1 calc R
C25 C 0.3442(2) 0.07458(15) 0.33607(12) 0.0350(11) Uani 1 1 d .
H25A H 0.3275 0.0615 0.3132 0.042 Uiso 1 1 calc R
C26 C 0.3522(2) 0.06965(18) 0.40013(13) 0.0444(12) Uani 1 1 d .
H26A H 0.3419 0.0528 0.4230 0.053 Uiso 1 1 calc R
C27 C 0.3962(2) 0.11352(18) 0.40078(14) 0.0507(14) Uani 1 1 d .
H27A H 0.4130 0.1258 0.4239 0.061 Uiso 1 1 calc R
N5 N 0.18286(14) 0.42896(11) 0.37510(8) 0.0197(7) Uani 1 1 d .
N6 N -0.0264(2) 0.2856(3) 0.53437(17) 0.105(2) Uani 1 1 d .
C28 C 0.1203(2) 0.36881(16) 0.41477(13) 0.0414(12) Uani 1 1 d .
H28A H 0.1108 0.3569 0.4392 0.050 Uiso 1 1 calc R
C29 C 0.1661(2) 0.40968(15) 0.40935(12) 0.0338(11) Uani 1 1 d .
H29A H 0.1865 0.4248 0.4306 0.041 Uiso 1 1 calc R
C30 C 0.15166(18) 0.40617(14) 0.34558(11) 0.0230(9) Uani 1 1 d .
H30A H 0.1618 0.4190 0.3214 0.028 Uiso 1 1 calc R
C31 C 0.08824(19) 0.34519(15) 0.38384(12) 0.0303(10) Uani 1 1 d .
C32 C 0.10539(19) 0.36485(15) 0.34853(12) 0.0315(10) Uani 1 1 d .
H32A H 0.0859 0.3503 0.3268 0.038 Uiso 1 1 calc R
C33 C 0.0377(2) 0.29972(15) 0.39007(14) 0.0401(12) Uani 1 1 d .
H33A H 0.0144 0.2922 0.3664 0.048 Uiso 1 1 calc R
H33B H 0.0041 0.3109 0.4086 0.048 Uiso 1 1 calc R
C34 C 0.0725(2) 0.24871(15) 0.40406(13) 0.0368(11) Uani 1 1 d .
H34A H 0.1108 0.2584 0.4199 0.044 Uiso 1 1 calc R
H34B H 0.0898 0.2290 0.3824 0.044 Uiso 1 1 calc R
C35 C 0.0238(2) 0.21207(16) 0.42699(14) 0.0455(13) Uani 1 1 d .
H35A H -0.0170 0.2057 0.4122 0.055 Uiso 1 1 calc R
H35B H 0.0455 0.1778 0.4314 0.055 Uiso 1 1 calc R
C36 C 0.0049(2) 0.23671(18) 0.46426(15) 0.0497(14) Uani 1 1 d .
C37 C -0.0593(2) 0.2547(2) 0.47281(18) 0.0722(18) Uani 1 1 d .
H37A H -0.0939 0.2508 0.4551 0.087 Uiso 1 1 calc R
C38 C -0.0724(3) 0.2777(3) 0.5063(2) 0.111(3) Uani 1 1 d .
H38A H -0.1166 0.2892 0.5106 0.133 Uiso 1 1 calc R
C39 C 0.0346(3) 0.2683(3) 0.52569(18) 0.090(2) Uani 1 1 d .
H39A H 0.0686 0.2738 0.5436 0.109 Uiso 1 1 calc R
C40 C 0.0525(3) 0.2433(2) 0.49334(16) 0.0673(17) Uani 1 1 d .
H40A H 0.0965 0.2305 0.4903 0.081 Uiso 1 1 calc R
O5 O 0.23931(13) 0.24366(9) 0.07761(6) 0.0251(6) Uani 1 1 d .
O6 O 0.29436(13) 0.16752(9) 0.06246(7) 0.0261(6) Uani 1 1 d .
O7 O 0.28527(13) 0.33468(9) -0.29084(7) 0.0244(6) Uani 1 1 d .
O8 O 0.23785(12) 0.25560(9) -0.30609(7) 0.0229(6) Uani 1 1 d .
N7 N 0.24564(14) 0.27028(11) -0.10218(8) 0.0182(7) Uani 1 1 d .
N8 N 0.24256(14) 0.23229(12) -0.12611(8) 0.0208(7) Uani 1 1 d .
C41 C 0.26561(18) 0.21074(14) 0.05429(9) 0.0203(8) Uani 1 1 d .
C42 C 0.25890(17) 0.22572(13) 0.01286(9) 0.0182(8) Uani 1 1 d .
C43 C 0.27189(18) 0.18759(14) -0.01506(10) 0.0218(9) Uani 1 1 d .
H43A H 0.2844 0.1530 -0.0081 0.026 Uiso 1 1 calc R
C44 C 0.26637(18) 0.20064(14) -0.05313(10) 0.0229(9) Uani 1 1 d .
H44A H 0.2736 0.1745 -0.0715 0.028 Uiso 1 1 calc R
C45 C 0.25006(16) 0.25267(13) -0.06392(9) 0.0167(8) Uani 1 1 d .
C46 C 0.23880(18) 0.29132(14) -0.03653(10) 0.0218(9) Uani 1 1 d .
H46A H 0.2292 0.3264 -0.0436 0.026 Uiso 1 1 calc R
C47 C 0.24195(18) 0.27755(13) 0.00166(10) 0.0222(9) Uani 1 1 d .
H47A H 0.2326 0.3033 0.0200 0.027 Uiso 1 1 calc R
C48 C 0.25901(18) 0.29108(14) -0.28272(10) 0.0207(8) Uani 1 1 d .
C49 C 0.25075(18) 0.27616(14) -0.24133(10) 0.0210(8) Uani 1 1 d .
C50 C 0.24845(19) 0.31637(14) -0.21388(10) 0.0236(9) Uani 1 1 d .
H50A H 0.2503 0.3521 -0.2214 0.028 Uiso 1 1 calc R
C51 C 0.24341(18) 0.30415(14) -0.17546(10) 0.0230(9) Uani 1 1 d .
H51A H 0.2410 0.3312 -0.1574 0.028 Uiso 1 1 calc R
C52 C 0.24209(17) 0.25033(14) -0.16460(9) 0.0191(8) Uani 1 1 d .
C53 C 0.24286(17) 0.20983(13) -0.19187(10) 0.0199(8) Uani 1 1 d .
H53A H 0.2413 0.1741 -0.1844 0.024 Uiso 1 1 calc R
C54 C 0.24595(17) 0.22275(14) -0.23007(10) 0.0198(8) Uani 1 1 d .
H54A H 0.2448 0.1957 -0.2483 0.024 Uiso 1 1 calc R
N9 N 0.16367(15) 0.17819(11) 0.13691(9) 0.0265(8) Uani 1 1 d .
N10 N 0.18715(15) -0.19699(11) 0.13661(9) 0.0229(7) Uani 1 1 d .
C55 C 0.0919(2) 0.11849(19) 0.17152(16) 0.0588(15) Uani 1 1 d .
H55A H 0.0726 0.1098 0.1948 0.071 Uiso 1 1 calc R
C56 C 0.1322(2) 0.16308(18) 0.16899(13) 0.0430(12) Uani 1 1 d .
H56A H 0.1382 0.1839 0.1906 0.052 Uiso 1 1 calc R
C57 C 0.1503(2) 0.14796(18) 0.10692(14) 0.0538(14) Uani 1 1 d .
H57A H 0.1692 0.1577 0.0838 0.065 Uiso 1 1 calc R
C58 C 0.1096(3) 0.10258(19) 0.10800(18) 0.0718(18) Uani 1 1 d .
H58A H 0.1027 0.0826 0.0860 0.086 Uiso 1 1 calc R
C59 C 0.0793(2) 0.08694(16) 0.14147(19) 0.0560(17) Uani 1 1 d .
C60 C 0.0382(2) 0.03611(16) 0.1430(2) 0.085(2) Uani 1 1 d .
H60A H 0.0094 0.0340 0.1207 0.102 Uiso 1 1 calc R
H60B H 0.0093 0.0366 0.1652 0.102 Uiso 1 1 calc R
C61 C 0.0840(2) -0.01263(15) 0.14445(19) 0.0609(18) Uani 1 1 d .
H61A H 0.1087 -0.0126 0.1683 0.073 Uiso 1 1 calc R
H61B H 0.1169 -0.0105 0.1240 0.073 Uiso 1 1 calc R
C62 C 0.0443(2) -0.06521(15) 0.14087(17) 0.0529(16) Uani 1 1 d .
H62A H 0.0139 -0.0689 0.1623 0.063 Uiso 1 1 calc R
H62B H 0.0172 -0.0645 0.1179 0.063 Uiso 1 1 calc R
C63 C 0.09214(19) -0.11250(15) 0.13961(14) 0.0372(12) Uani 1 1 d .
C64 C 0.0988(2) -0.14824(15) 0.16873(13) 0.0344(11) Uani 1 1 d .
H64A H 0.0714 -0.1450 0.1901 0.041 Uiso 1 1 calc R
C65 C 0.14615(19) -0.18946(15) 0.16677(11) 0.0296(10) Uani 1 1 d .
H65A H 0.1497 -0.2129 0.1872 0.036 Uiso 1 1 calc R
C66 C 0.1785(2) -0.16258(14) 0.10796(12) 0.0323(10) Uani 1 1 d .
H66A H 0.2055 -0.1670 0.0865 0.039 Uiso 1 1 calc R
C67 C 0.1328(2) -0.12131(16) 0.10804(14) 0.0396(12) Uani 1 1 d .
H67A H 0.1289 -0.0992 0.0869 0.048 Uiso 1 1 calc R
N11 N 0.16194(15) 0.30201(11) 0.13560(8) 0.0213(7) Uani 1 1 d .
N12 N 0.00596(19) 0.60026(15) -0.01317(12) 0.0538(12) Uani 1 1 d .
C68 C 0.09776(18) 0.36886(14) 0.10151(11) 0.0261(9) Uani 1 1 d .
H68A H 0.0816 0.3813 0.0783 0.031 Uiso 1 1 calc R
C69 C 0.13708(18) 0.32234(14) 0.10325(10) 0.0217(9) Uani 1 1 d .
H69A H 0.1465 0.3045 0.0807 0.026 Uiso 1 1 calc R
C70 C 0.14377(19) 0.32705(14) 0.16791(11) 0.0275(10) Uani 1 1 d .
H70A H 0.1578 0.3125 0.1909 0.033 Uiso 1 1 calc R
C71 C 0.10522(19) 0.37342(14) 0.16852(11) 0.0271(10) Uani 1 1 d .
H71A H 0.0941 0.3894 0.1916 0.032 Uiso 1 1 calc R
C72 C 0.08311(18) 0.39621(14) 0.13461(12) 0.0257(9) Uani 1 1 d .
C73 C 0.0462(2) 0.44969(15) 0.13550(12) 0.0319(10) Uani 1 1 d .
H73A H 0.0002 0.4438 0.1444 0.038 Uiso 1 1 calc R
H73B H 0.0686 0.4729 0.1537 0.038 Uiso 1 1 calc R
C74 C 0.0433(2) 0.47801(15) 0.09781(12) 0.0324(10) Uani 1 1 d .
H74A H 0.0152 0.4573 0.0806 0.039 Uiso 1 1 calc R
H74B H 0.0887 0.4795 0.0872 0.039 Uiso 1 1 calc R
C75 C 0.0154(2) 0.53425(15) 0.10032(13) 0.0376(11) Uani 1 1 d .
H75A H -0.0295 0.5334 0.1116 0.045 Uiso 1 1 calc R
H75B H 0.0444 0.5559 0.1164 0.045 Uiso 1 1 calc R
C76 C 0.01136(19) 0.55904(15) 0.06141(13) 0.0338(11) Uani 1 1 d .
C77 C 0.0621(2) 0.59166(16) 0.04731(15) 0.0446(13) Uani 1 1 d .
H77A H 0.0991 0.6008 0.0624 0.054 Uiso 1 1 calc R
C78 C 0.0571(2) 0.61071(18) 0.01024(15) 0.0518(14) Uani 1 1 d .
H78A H 0.0920 0.6323 0.0013 0.062 Uiso 1 1 calc R
C79 C -0.0434(2) 0.5691(2) 0.00110(14) 0.0511(14) Uani 1 1 d .
H79A H -0.0804 0.5612 -0.0143 0.061 Uiso 1 1 calc R
C80 C -0.0423(2) 0.54859(18) 0.03670(14) 0.0453(13) Uani 1 1 d .
H80A H -0.0780 0.5271 0.0448 0.054 Uiso 1 1 calc R
N13 N -0.05003(19) -0.07069(15) 0.24255(10) 0.0429(10) Uani 1 1 d .
N14 N -0.0206(2) 0.28797(16) 0.23700(14) 0.0697(14) Uani 1 1 d .
C81 C 0.0408(2) -0.0139(2) 0.2626(2) 0.082(2) Uani 1 1 d .
H81A H 0.0855 -0.0111 0.2708 0.098 Uiso 1 1 calc R
C82 C 0.0141(3) -0.0637(2) 0.25243(18) 0.0673(17) Uani 1 1 d .
H82A H 0.0428 -0.0934 0.2526 0.081 Uiso 1 1 calc R
C83 C -0.0870(2) -0.02674(19) 0.24181(13) 0.0460(13) Uani 1 1 d .
H83A H -0.1323 -0.0304 0.2349 0.055 Uiso 1 1 calc R
C84 C -0.0653(2) 0.02300(19) 0.25009(13) 0.0441(12) Uani 1 1 d .
H84A H -0.0951 0.0519 0.2488 0.053 Uiso 1 1 calc R
C85 C 0.0005(2) 0.03090(18) 0.26044(15) 0.0504(14) Uani 1 1 d .
C86 C 0.0267(3) 0.0870(2) 0.2710(2) 0.087(2) Uani 1 1 d .
H86A H 0.0759 0.0864 0.2712 0.105 Uiso 1 1 calc R
H86B H 0.0125 0.1122 0.2516 0.105 Uiso 1 1 calc R
C87 C 0.0037(5) 0.1056(2) 0.30674(16) 0.141(4) Uani 1 1 d .
H87A H 0.0190 0.0809 0.3262 0.169 Uiso 1 1 calc R
H87B H -0.0455 0.1052 0.3068 0.169 Uiso 1 1 calc R
C88 C 0.0282(4) 0.1625(2) 0.31697(16) 0.124(3) Uani 1 1 d .
H88A H 0.0097 0.1720 0.3416 0.149 Uiso 1 1 calc R
H88B H 0.0772 0.1618 0.3194 0.149 Uiso 1 1 calc R
C89 C 0.0090(3) 0.20571(18) 0.28880(13) 0.0489(13) Uani 1 1 d .
C90 C 0.0558(2) 0.24489(16) 0.27951(12) 0.0402(12) Uani 1 1 d .
H90A H 0.0989 0.2441 0.2902 0.048 Uiso 1 1 calc R
C91 C 0.0386(2) 0.28465(17) 0.25469(12) 0.0396(12) Uani 1 1 d .
H91A H 0.0706 0.3112 0.2499 0.048 Uiso 1 1 calc R
C92 C -0.0650(2) 0.2488(2) 0.2456(2) 0.080(2) Uani 1 1 d .
H92A H -0.1071 0.2494 0.2337 0.096 Uiso 1 1 calc R
C93 C -0.0526(2) 0.2087(2) 0.27036(17) 0.0642(17) Uani 1 1 d .
H93A H -0.0857 0.1829 0.2750 0.077 Uiso 1 1 calc R
O1W O 0.33185(12) 0.54785(9) 0.36700(7) 0.0213(6) Uani 1 1 d D
H1WA H 0.3206(14) 0.5611(9) 0.3457(3) 0.026 Uiso 1 1 d D
H1WB H 0.3226(15) 0.5706(7) 0.3839(4) 0.026 Uiso 1 1 d D
O2W O 0.31663(13) 0.18636(9) 0.13700(7) 0.0244(6) Uani 1 1 d D
H2WA H 0.3133(13) 0.1674(7) 0.1172(4) 0.029 Uiso 1 1 d D
H2WB H 0.3519(7) 0.2047(8) 0.1336(8) 0.029 Uiso 1 1 d D

loop_
_atom_site_aniso_label
_atom_site_aniso_U_11
_atom_site_aniso_U_22
_atom_site_aniso_U_33
_atom_site_aniso_U_23
_atom_site_aniso_U_13
_atom_site_aniso_U_12
Ni1 0.0233(2) 0.0145(2) 0.0092(2) -0.00070(18) -0.00070(19) 0.00232(18)
Ni2 0.0291(2) 0.0157(2) 0.0086(2) 0.00020(18) 0.00008(19) 0.00059(19)
O1 0.0315(13) 0.0182(12) 0.0100(12) -0.0041(10) 0.0006(11) -0.0020(11)
O2 0.0461(15) 0.0169(13) 0.0128(13) -0.0011(10) 0.0011(12) -0.0021(12)
O3 0.0414(14) 0.0155(12) 0.0078(11) -0.0004(10) 0.0017(12) 0.0007(11)
O4 0.0364(14) 0.0197(13) 0.0128(13) 0.0005(10) 0.0015(11) -0.0017(11)
N1 0.0290(16) 0.0275(16) 0.0113(14) 0.0004(13) 0.0012(13) -0.0019(14)
N2 0.0254(15) 0.0249(16) 0.0089(14) -0.0019(13) 0.0020(13) -0.0032(13)
C1 0.0224(17) 0.0185(18) 0.0112(17) -0.0015(15) 0.0022(15) 0.0032(15)
C2 0.0214(17) 0.0188(17) 0.0124(17) -0.0017(15) 0.0021(15) 0.0016(15)
C3 0.042(2) 0.0191(18) 0.0149(18) -0.0030(15) -0.0039(17) 0.0017(17)
C4 0.039(2) 0.0193(18) 0.0162(19) 0.0030(15) 0.0013(17) -0.0022(17)
C5 0.0179(16) 0.0242(18) 0.0087(16) -0.0017(14) -0.0008(14) 0.0002(15)
C6 0.0320(19) 0.0195(18) 0.0126(18) -0.0043(15) 0.0020(16) -0.0026(16)
C7 0.039(2) 0.0191(18) 0.0137(18) -0.0009(15) -0.0004(17) -0.0030(17)
C8 0.0275(18) 0.0183(18) 0.0092(17) -0.0015(15) 0.0032(15) 0.0055(15)
C9 0.0239(18) 0.0213(18) 0.0104(17) 0.0019(14) 0.0031(15) 0.0028(15)
C10 0.0305(19) 0.0200(18) 0.0122(17) 0.0019(15) -0.0034(16) -0.0020(16)
C11 0.031(2) 0.0200(18) 0.0172(18) -0.0030(15) 0.0005(17) 0.0020(16)
C12 0.0203(17) 0.0236(18) 0.0113(16) -0.0012(15) 0.0001(15) 0.0008(15)
C13 0.0309(19) 0.0187(18) 0.0153(18) 0.0028(15) 0.0003(16) -0.0033(16)
C14 0.033(2) 0.0200(18) 0.0147(18) -0.0029(15) 0.0062(16) 0.0016(16)
N3 0.0278(16) 0.0152(14) 0.0188(16) 0.0034(13) 0.0003(14) 0.0005(13)
N4 0.0267(16) 0.0160(15) 0.0290(18) -0.0028(14) 0.0033(15) 0.0006(13)
C15 0.032(2) 0.027(2) 0.042(3) 0.0074(19) -0.003(2) 0.0031(18)
C16 0.036(2) 0.025(2) 0.018(2) 0.0039(16) -0.0019(17) 0.0048(17)
C17 0.032(2) 0.0229(19) 0.026(2) -0.0087(17) -0.0030(18) 0.0016(17)
C18 0.032(2) 0.025(2) 0.048(3) -0.017(2) 0.001(2) 0.0055(18)
C19 0.0215(18) 0.0171(19) 0.048(3) -0.0029(19) 0.0026(19) -0.0015(15)
C20 0.022(2) 0.018(2) 0.094(4) -0.006(2) -0.007(2) 0.0028(17)
C21 0.0221(19) 0.017(2) 0.088(4) -0.004(2) 0.007(2) -0.0003(16)
C22 0.023(2) 0.015(2) 0.128(5) -0.006(3) 0.013(3) -0.0015(17)
C23 0.0188(18) 0.0156(19) 0.085(4) -0.005(2) 0.005(2) 0.0011(16)
C24 0.032(2) 0.035(2) 0.064(3) 0.028(2) -0.001(2) -0.0061(19)
C25 0.040(2) 0.032(2) 0.033(2) 0.0143(19) -0.005(2) -0.0097(19)
C26 0.043(2) 0.058(3) 0.032(3) -0.016(2) 0.012(2) -0.017(2)
C27 0.040(2) 0.056(3) 0.056(3) -0.034(2) 0.014(2) -0.025(2)
N5 0.0266(15) 0.0174(15) 0.0152(16) -0.0021(12) -0.0029(13) 0.0039(13)
N6 0.047(3) 0.164(5) 0.104(4) -0.057(4) 0.022(3) -0.009(3)
C28 0.048(3) 0.039(2) 0.037(3) 0.017(2) -0.006(2) -0.015(2)
C29 0.047(2) 0.030(2) 0.025(2) 0.0026(18) -0.008(2) -0.0122(19)
C30 0.0239(18) 0.0248(19) 0.020(2) -0.0031(16) -0.0039(16) 0.0041(16)
C31 0.0249(19) 0.022(2) 0.044(3) 0.0047(19) -0.0114(19) 0.0027(16)
C32 0.0248(19) 0.028(2) 0.042(3) -0.0133(19) -0.0057(19) 0.0043(17)
C33 0.028(2) 0.033(2) 0.060(3) 0.004(2) -0.012(2) -0.0051(18)
C34 0.032(2) 0.026(2) 0.053(3) 0.005(2) 0.004(2) -0.0061(18)
C35 0.038(2) 0.030(2) 0.069(3) 0.003(2) 0.007(2) -0.010(2)
C36 0.042(3) 0.043(3) 0.064(3) 0.006(3) 0.016(3) -0.011(2)
C37 0.031(2) 0.092(4) 0.093(5) -0.032(4) 0.011(3) -0.004(3)
C38 0.040(3) 0.159(6) 0.132(6) -0.077(5) 0.032(4) -0.010(4)
C39 0.058(4) 0.149(6) 0.064(4) -0.024(4) 0.008(3) 0.003(4)
C40 0.045(3) 0.094(4) 0.063(4) 0.002(3) 0.008(3) 0.010(3)
O5 0.0459(15) 0.0192(12) 0.0103(12) -0.0031(10) 0.0033(12) 0.0099(12)
O6 0.0465(16) 0.0198(13) 0.0119(13) 0.0008(11) 0.0005(12) 0.0118(12)
O7 0.0412(15) 0.0196(13) 0.0126(13) -0.0002(10) 0.0004(12) -0.0004(12)
O8 0.0318(13) 0.0224(13) 0.0145(12) 0.0001(11) 0.0022(11) -0.0004(11)
N7 0.0195(14) 0.0234(15) 0.0116(14) -0.0019(13) -0.0010(12) 0.0004(12)
N8 0.0248(15) 0.0255(16) 0.0120(14) 0.0010(13) -0.0023(13) -0.0009(13)
C41 0.0306(19) 0.0208(18) 0.0097(17) -0.0003(15) -0.0025(16) -0.0022(16)
C42 0.0244(18) 0.0174(17) 0.0129(17) 0.0007(14) 0.0005(15) 0.0025(15)
C43 0.033(2) 0.0171(18) 0.0152(18) 0.0003(15) -0.0012(17) 0.0030(16)
C44 0.032(2) 0.0226(19) 0.0140(18) -0.0068(15) 0.0011(16) 0.0002(16)
C45 0.0196(16) 0.0223(18) 0.0084(16) -0.0014(14) 0.0016(14) -0.0018(15)
C46 0.031(2) 0.0191(18) 0.0150(18) 0.0030(15) 0.0013(16) 0.0040(16)
C47 0.039(2) 0.0179(18) 0.0096(17) -0.0052(14) -0.0012(16) 0.0087(16)
C48 0.0294(19) 0.0205(18) 0.0122(17) -0.0024(15) -0.0014(16) 0.0070(16)
C49 0.0293(19) 0.0209(18) 0.0127(17) -0.0017(15) -0.0002(16) 0.0005(16)
C50 0.040(2) 0.0158(17) 0.0146(18) 0.0016(15) -0.0014(17) 0.0020(16)
C51 0.037(2) 0.0206(18) 0.0112(17) -0.0024(15) 0.0016(17) 0.0017(16)
C52 0.0230(17) 0.0247(19) 0.0096(16) 0.0009(14) -0.0028(15) -0.0008(15)
C53 0.0265(18) 0.0162(17) 0.0169(18) -0.0003(15) 0.0005(16) 0.0002(15)
C54 0.0271(18) 0.0203(18) 0.0118(17) -0.0035(14) -0.0036(15) 0.0009(15)
N9 0.0296(16) 0.0203(16) 0.0295(19) 0.0016(14) -0.0031(15) -0.0002(13)
N10 0.0306(16) 0.0157(15) 0.0223(17) -0.0021(13) -0.0039(14) -0.0021(13)
C55 0.036(2) 0.064(3) 0.077(4) 0.043(3) -0.027(3) -0.022(2)
C56 0.040(2) 0.058(3) 0.031(2) 0.020(2) -0.015(2) -0.020(2)
C57 0.063(3) 0.054(3) 0.045(3) -0.027(2) 0.023(3) -0.029(2)
C58 0.057(3) 0.049(3) 0.109(5) -0.054(3) 0.030(3) -0.023(3)
C59 0.022(2) 0.016(2) 0.130(5) 0.010(3) 0.008(3) 0.0054(18)
C60 0.028(2) 0.017(2) 0.209(8) 0.006(3) 0.001(4) 0.004(2)
C61 0.023(2) 0.020(2) 0.139(5) 0.005(3) 0.001(3) -0.0003(18)
C62 0.022(2) 0.022(2) 0.115(5) 0.004(3) -0.003(3) -0.0009(18)
C63 0.0217(19) 0.0162(19) 0.074(3) 0.001(2) -0.005(2) -0.0030(16)
C64 0.031(2) 0.030(2) 0.043(3) -0.012(2) 0.000(2) 0.0027(18)
C65 0.032(2) 0.029(2) 0.028(2) -0.0079(18) -0.0064(19) 0.0056(18)
C66 0.038(2) 0.025(2) 0.034(2) 0.0085(19) 0.001(2) -0.0032(18)
C67 0.035(2) 0.026(2) 0.058(3) 0.019(2) -0.010(2) -0.0060(19)
N11 0.0329(16) 0.0197(15) 0.0114(15) -0.0010(13) 0.0036(14) -0.0010(13)
N12 0.044(2) 0.048(2) 0.070(3) 0.020(2) 0.012(2) 0.0075(19)
C68 0.0291(19) 0.025(2) 0.024(2) 0.0042(17) 0.0013(18) -0.0023(17)
C69 0.0282(19) 0.0205(19) 0.0163(19) 0.0005(15) 0.0015(16) -0.0019(16)
C70 0.039(2) 0.028(2) 0.015(2) -0.0061(17) -0.0006(18) -0.0010(18)
C71 0.034(2) 0.026(2) 0.021(2) -0.0062(17) 0.0033(18) 0.0056(17)
C72 0.0228(18) 0.0183(18) 0.036(2) -0.0080(17) 0.0033(18) -0.0034(15)
C73 0.033(2) 0.026(2) 0.037(2) 0.0021(19) 0.001(2) 0.0041(17)
C74 0.032(2) 0.028(2) 0.037(2) -0.0010(19) -0.002(2) 0.0022(18)
C75 0.037(2) 0.027(2) 0.048(3) 0.001(2) -0.002(2) 0.0095(19)
C76 0.030(2) 0.0199(19) 0.052(3) 0.001(2) 0.007(2) 0.0091(17)
C77 0.036(2) 0.025(2) 0.072(4) -0.002(2) 0.004(2) -0.0037(19)
C78 0.045(3) 0.039(3) 0.071(4) 0.012(3) 0.015(3) -0.007(2)
C79 0.035(2) 0.068(3) 0.050(3) 0.023(3) -0.002(2) 0.001(2)
C80 0.032(2) 0.043(3) 0.061(3) 0.018(2) 0.009(2) -0.001(2)
N13 0.050(2) 0.054(2) 0.025(2) 0.0006(18) -0.0031(18) -0.0040(19)
N14 0.069(3) 0.043(2) 0.097(4) 0.005(2) -0.041(3) 0.001(2)
C81 0.035(3) 0.056(3) 0.154(6) 0.009(4) -0.040(3) 0.004(3)
C82 0.063(3) 0.043(3) 0.096(5) 0.006(3) -0.003(3) 0.018(3)
C83 0.036(2) 0.057(3) 0.044(3) -0.012(2) -0.003(2) 0.000(2)
C84 0.034(2) 0.057(3) 0.041(3) -0.001(2) -0.008(2) 0.007(2)
C85 0.052(3) 0.041(3) 0.058(3) 0.008(2) -0.018(3) -0.007(2)
C86 0.063(3) 0.053(3) 0.146(6) 0.033(4) -0.045(4) -0.015(3)
C87 0.331(11) 0.064(4) 0.026(3) 0.020(3) -0.051(5) -0.077(5)
C88 0.267(9) 0.066(4) 0.040(3) 0.022(3) -0.046(5) -0.079(5)
C89 0.084(4) 0.038(3) 0.025(2) -0.004(2) 0.003(2) -0.020(3)
C90 0.044(2) 0.039(2) 0.037(3) -0.001(2) -0.015(2) -0.004(2)
C91 0.041(2) 0.040(2) 0.038(3) 0.004(2) 0.000(2) -0.012(2)
C92 0.038(3) 0.044(3) 0.158(6) -0.024(4) -0.033(3) 0.010(2)
C93 0.047(3) 0.046(3) 0.099(4) -0.033(3) 0.036(3) -0.021(2)
O1W 0.0314(13) 0.0200(13) 0.0124(13) -0.0015(10) -0.0003(11) 0.0016(11)
O2W 0.0336(14) 0.0241(13) 0.0154(13) -0.0048(11) -0.0009(12) -0.0009(11)

loop_
_atom_type_symbol
_atom_type_description
_atom_type_scat_dispersion_real
_atom_type_scat_dispersion_imag
_atom_type_scat_source
C C 0.0033 0.0016 'International Tables Vol C Tables 4.2.6.8 and 6.1.1.4'
H H 0.0000 0.0000 'International Tables Vol C Tables 4.2.6.8 and 6.1.1.4'
N N 0.0061 0.0033 'International Tables Vol C Tables 4.2.6.8 and 6.1.1.4'
O O 0.0106 0.0060 'International Tables Vol C Tables 4.2.6.8 and 6.1.1.4'
Ni Ni 0.3393 1.1124 'International Tables Vol C Tables 4.2.6.8 and 6.1.1.4'

loop_
_geom_angle_atom_site_label_1
_geom_angle_atom_site_label_2
_geom_angle_atom_site_label_3
_geom_angle
_geom_angle_site_symmetry_1
_geom_angle_site_symmetry_3
O1 Ni1 O1W 87.47(9) . .
O1 Ni1 O3 178.31(10) . 2_564
O1W Ni1 O3 92.11(9) . 2_564
O1 Ni1 N5 89.53(10) . .
O1W Ni1 N5 176.44(10) . .
O3 Ni1 N5 90.84(10) 2_564 .
O1 Ni1 N3 89.67(10) . .
O1W Ni1 N3 89.50(10) . .
O3 Ni1 N3 88.69(10) 2_564 .
N5 Ni1 N3 88.58(11) . .
O1 Ni1 N4 91.14(11) . 8_665
O1W Ni1 N4 92.00(10) . 8_665
O3 Ni1 N4 90.51(11) 2_564 8_665
N5 Ni1 N4 89.96(11) . 8_665
N3 Ni1 N4 178.32(11) . 8_665
O8 Ni2 O5 176.83(10) 7_566 .
O8 Ni2 O2W 89.90(9) 7_566 .
O5 Ni2 O2W 90.93(9) . .
O8 Ni2 N11 89.38(10) 7_566 .
O5 Ni2 N11 89.60(10) . .
O2W Ni2 N11 176.32(11) . .
O8 Ni2 N10 87.99(11) 7_566 8_665
O5 Ni2 N10 89.00(11) . 8_665
O2W Ni2 N10 87.24(10) . 8_665
N11 Ni2 N10 89.13(11) . 8_665
O8 Ni2 N9 90.58(11) 7_566 .
O5 Ni2 N9 92.47(11) . .
O2W Ni2 N9 90.72(10) . .
N11 Ni2 N9 92.90(11) . .
N10 Ni2 N9 177.50(12) 8_665 .
C1 O1 Ni1 129.1(2) . .
C8 O3 Ni1 126.8(2) . 2_565
N2 N1 C5 114.1(3) . .
N1 N2 C12 112.4(3) . .
O2 C1 O1 126.8(3) . .
O2 C1 C2 119.0(3) . .
O1 C1 C2 114.2(3) . .
C3 C2 C7 119.0(3) . .
C3 C2 C1 121.4(3) . .
C7 C2 C1 119.5(3) . .
C2 C3 C4 121.2(3) . .
C2 C3 H3A 119.4 . .
C4 C3 H3A 119.4 . .
C5 C4 C3 119.2(3) . .
C5 C4 H4A 120.4 . .
C3 C4 H4A 120.4 . .
C4 C5 C6 120.6(3) . .
C4 C5 N1 115.4(3) . .
C6 C5 N1 124.0(3) . .
C5 C6 C7 119.3(3) . .
C5 C6 H6A 120.4 . .
C7 C6 H6A 120.4 . .
C2 C7 C6 120.7(3) . .
C2 C7 H7A 119.6 . .
C6 C7 H7A 119.6 . .
O4 C8 O3 125.9(3) . .
O4 C8 C9 117.6(3) . .
O3 C8 C9 116.5(3) . .
C14 C9 C10 119.5(3) . .
C14 C9 C8 122.0(3) . .
C10 C9 C8 118.5(3) . .
C11 C10 C9 121.4(3) . .
C11 C10 H10A 119.3 . .
C9 C10 H10A 119.3 . .
C10 C11 C12 119.3(3) . .
C10 C11 H11A 120.3 . .
C12 C11 H11A 120.3 . .
C13 C12 C11 119.6(3) . .
C13 C12 N2 116.1(3) . .
C11 C12 N2 124.3(3) . .
C12 C13 C14 120.3(3) . .
C12 C13 H13A 119.9 . .
C14 C13 H13A 119.9 . .
C9 C14 C13 119.9(3) . .
C9 C14 H14A 120.1 . .
C13 C14 H14A 120.1 . .
C17 N3 C16 116.6(3) . .
C17 N3 Ni1 121.0(2) . .
C16 N3 Ni1 122.3(2) . .
C26 N4 C25 115.5(3) . .
C26 N4 Ni1 121.8(3) . 8_655
C25 N4 Ni1 122.4(3) . 8_655
C16 C15 C19 120.4(4) . .
C16 C15 H15A 119.8 . .
C19 C15 H15A 119.8 . .
N3 C16 C15 123.0(4) . .
N3 C16 H16A 118.5 . .
C15 C16 H16A 118.5 . .
N3 C17 C18 123.5(4) . .
N3 C17 H17A 118.3 . .
C18 C17 H17A 118.3 . .
C17 C18 C19 119.8(4) . .
C17 C18 H18A 120.1 . .
C19 C18 H18A 120.1 . .
C18 C19 C15 116.6(3) . .
C18 C19 C20 120.0(4) . .
C15 C19 C20 123.4(4) . .
C19 C20 C21 110.3(3) . .
C19 C20 H20A 109.6 . .
C21 C20 H20A 109.6 . .
C19 C20 H20B 109.6 . .
C21 C20 H20B 109.6 . .
H20A C20 H20B 108.1 . .
C20 C21 C22 111.0(3) . .
C20 C21 H21A 109.4 . .
C22 C21 H21A 109.4 . .
C20 C21 H21B 109.4 . .
C22 C21 H21B 109.4 . .
H21A C21 H21B 108.0 . .
C23 C22 C21 111.6(3) . .
C23 C22 H22A 109.3 . .
C21 C22 H22A 109.3 . .
C23 C22 H22B 109.3 . .
C21 C22 H22B 109.3 . .
H22A C22 H22B 108.0 . .
C27 C23 C24 115.5(4) . .
C27 C23 C22 122.4(5) . .
C24 C23 C22 122.1(5) . .
C25 C24 C23 121.1(4) . .
C25 C24 H24A 119.5 . .
C23 C24 H24A 119.5 . .
N4 C25 C24 123.7(4) . .
N4 C25 H25A 118.2 . .
C24 C25 H25A 118.2 . .
N4 C26 C27 123.2(4) . .
N4 C26 H26A 118.4 . .
C27 C26 H26A 118.4 . .
C23 C27 C26 120.9(4) . .
C23 C27 H27A 119.5 . .
C26 C27 H27A 119.5 . .
C29 N5 C30 115.8(3) . .
C29 N5 Ni1 120.8(2) . .
C30 N5 Ni1 123.4(2) . .
C39 N6 C38 113.2(6) . .
C29 C28 C31 120.2(4) . .
C29 C28 H28A 119.9 . .
C31 C28 H28A 119.9 . .
N5 C29 C28 123.6(4) . .
N5 C29 H29A 118.2 . .
C28 C29 H29A 118.2 . .
N5 C30 C32 124.3(4) . .
N5 C30 H30A 117.8 . .
C32 C30 H30A 117.8 . .
C28 C31 C32 116.4(4) . .
C28 C31 C33 119.9(4) . .
C32 C31 C33 123.7(4) . .
C30 C32 C31 119.7(4) . .
C30 C32 H32A 120.1 . .
C31 C32 H32A 120.1 . .
C31 C33 C34 111.9(3) . .
C31 C33 H33A 109.2 . .
C34 C33 H33A 109.2 . .
C31 C33 H33B 109.2 . .
C34 C33 H33B 109.2 . .
H33A C33 H33B 107.9 . .
C33 C34 C35 112.4(3) . .
C33 C34 H34A 109.1 . .
C35 C34 H34A 109.1 . .
C33 C34 H34B 109.1 . .
C35 C34 H34B 109.1 . .
H34A C34 H34B 107.9 . .
C36 C35 C34 111.6(4) . .
C36 C35 H35A 109.3 . .
C34 C35 H35A 109.3 . .
C36 C35 H35B 109.3 . .
C34 C35 H35B 109.3 . .
H35A C35 H35B 108.0 . .
C37 C36 C40 114.7(5) . .
C37 C36 C35 123.7(5) . .
C40 C36 C35 121.6(4) . .
C38 C37 C36 120.7(6) . .
C38 C37 H37A 119.6 . .
C36 C37 H37A 119.6 . .
C37 C38 N6 125.2(5) . .
C37 C38 H38A 117.4 . .
N6 C38 H38A 117.4 . .
N6 C39 C40 126.2(6) . .
N6 C39 H39A 116.9 . .
C40 C39 H39A 116.9 . .
C39 C40 C36 119.9(5) . .
C39 C40 H40A 120.1 . .
C36 C40 H40A 120.1 . .
C41 O5 Ni2 129.8(2) . .
C48 O8 Ni2 128.7(2) . 7_565
N8 N7 C45 113.7(3) . .
N7 N8 C52 113.3(3) . .
O6 C41 O5 126.3(3) . .
O6 C41 C42 118.3(3) . .
O5 C41 C42 115.3(3) . .
C47 C42 C43 118.6(3) . .
C47 C42 C41 121.6(3) . .
C43 C42 C41 119.8(3) . .
C44 C43 C42 120.6(3) . .
C44 C43 H43A 119.7 . .
C42 C43 H43A 119.7 . .
C43 C44 C45 120.2(3) . .
C43 C44 H44A 119.9 . .
C45 C44 H44A 119.9 . .
C46 C45 C44 119.9(3) . .
C46 C45 N7 115.9(3) . .
C44 C45 N7 124.2(3) . .
C45 C46 C47 119.7(3) . .
C45 C46 H46A 120.1 . .
C47 C46 H46A 120.1 . .
C42 C47 C46 121.0(3) . .
C42 C47 H47A 119.5 . .
C46 C47 H47A 119.5 . .
O7 C48 O8 126.6(3) . .
O7 C48 C49 118.9(3) . .
O8 C48 C49 114.5(3) . .
C54 C49 C50 119.3(3) . .
C54 C49 C48 121.1(3) . .
C50 C49 C48 119.6(3) . .
C51 C50 C49 121.3(3) . .
C51 C50 H50A 119.4 . .
C49 C50 H50A 119.4 . .
C50 C51 C52 118.6(3) . .
C50 C51 H51A 120.7 . .
C52 C51 H51A 120.7 . .
C53 C52 C51 120.5(3) . .
C53 C52 N8 115.2(3) . .
C51 C52 N8 124.2(3) . .
C54 C53 C52 120.1(3) . .
C54 C53 H53A 120.0 . .
C52 C53 H53A 120.0 . .
C53 C54 C49 120.1(3) . .
C53 C54 H54A 119.9 . .
C49 C54 H54A 119.9 . .
C56 N9 C57 114.8(4) . .
C56 N9 Ni2 122.1(3) . .
C57 N9 Ni2 122.9(3) . .
C66 N10 C65 115.4(3) . .
C66 N10 Ni2 122.7(3) . 8_655
C65 N10 Ni2 121.8(2) . 8_655
C59 C55 C56 122.2(5) . .
C59 C55 H55A 118.9 . .
C56 C55 H55A 118.9 . .
N9 C56 C55 123.4(4) . .
N9 C56 H56A 118.3 . .
C55 C56 H56A 118.3 . .
N9 C57 C58 123.9(5) . .
N9 C57 H57A 118.0 . .
C58 C57 H57A 118.0 . .
C59 C58 C57 120.3(5) . .
C59 C58 H58A 119.8 . .
C57 C58 H58A 119.8 . .
C55 C59 C58 115.3(4) . .
C55 C59 C60 124.5(6) . .
C58 C59 C60 120.1(5) . .
C59 C60 C61 111.0(4) . .
C59 C60 H60A 109.4 . .
C61 C60 H60A 109.4 . .
C59 C60 H60B 109.4 . .
C61 C60 H60B 109.4 . .
H60A C60 H60B 108.0 . .
C60 C61 C62 112.4(3) . .
C60 C61 H61A 109.1 . .
C62 C61 H61A 109.1 . .
C60 C61 H61B 109.1 . .
C62 C61 H61B 109.1 . .
H61A C61 H61B 107.9 . .
C63 C62 C61 110.7(3) . .
C63 C62 H62A 109.5 . .
C61 C62 H62A 109.5 . .
C63 C62 H62B 109.5 . .
C61 C62 H62B 109.5 . .
H62A C62 H62B 108.1 . .
C64 C63 C67 116.3(4) . .
C64 C63 C62 123.2(4) . .
C67 C63 C62 120.5(4) . .
C63 C64 C65 120.7(4) . .
C63 C64 H64A 119.7 . .
C65 C64 H64A 119.7 . .
N10 C65 C64 123.0(4) . .
N10 C65 H65A 118.5 . .
C64 C65 H65A 118.5 . .
N10 C66 C67 124.5(4) . .
N10 C66 H66A 117.8 . .
C67 C66 H66A 117.8 . .
C66 C67 C63 120.1(4) . .
C66 C67 H67A 120.0 . .
C63 C67 H67A 120.0 . .
C69 N11 C70 116.5(3) . .
C69 N11 Ni2 122.1(2) . .
C70 N11 Ni2 120.8(2) . .
C78 N12 C79 115.5(4) . .
C72 C68 C69 119.3(4) . .
C72 C68 H68A 120.3 . .
C69 C68 H68A 120.3 . .
N11 C69 C68 123.7(3) . .
N11 C69 H69A 118.2 . .
C68 C69 H69A 118.2 . .
N11 C70 C71 123.2(4) . .
N11 C70 H70A 118.4 . .
C71 C70 H70A 118.4 . .
C70 C71 C72 120.0(3) . .
C70 C71 H71A 120.0 . .
C72 C71 H71A 120.0 . .
C68 C72 C71 117.2(3) . .
C68 C72 C73 123.4(4) . .
C71 C72 C73 119.4(3) . .
C74 C73 C72 114.4(3) . .
C74 C73 H73A 108.7 . .
C72 C73 H73A 108.7 . .
C74 C73 H73B 108.7 . .
C72 C73 H73B 108.7 . .
H73A C73 H73B 107.6 . .
C73 C74 C75 113.5(3) . .
C73 C74 H74A 108.9 . .
C75 C74 H74A 108.9 . .
C73 C74 H74B 108.9 . .
C75 C74 H74B 108.9 . .
H74A C74 H74B 107.7 . .
C76 C75 C74 110.3(3) . .
C76 C75 H75A 109.6 . .
C74 C75 H75A 109.6 . .
C76 C75 H75B 109.6 . .
C74 C75 H75B 109.6 . .
H75A C75 H75B 108.1 . .
C80 C76 C77 115.7(4) . .
C80 C76 C75 122.1(4) . .
C77 C76 C75 122.1(4) . .
C78 C77 C76 119.1(4) . .
C78 C77 H77A 120.4 . .
C76 C77 H77A 120.4 . .
N12 C78 C77 124.7(4) . .
N12 C78 H78A 117.7 . .
C77 C78 H78A 117.7 . .
N12 C79 C80 123.6(5) . .
N12 C79 H79A 118.2 . .
C80 C79 H79A 118.2 . .
C79 C80 C76 121.3(4) . .
C79 C80 H80A 119.3 . .
C76 C80 H80A 119.3 . .
C83 N13 C82 115.1(4) . .
C91 N14 C92 114.9(4) . .
C85 C81 C82 119.5(5) . .
C85 C81 H81A 120.2 . .
C82 C81 H81A 120.2 . .
N13 C82 C81 123.0(5) . .
N13 C82 H82A 118.5 . .
C81 C82 H82A 118.5 . .
N13 C83 C84 126.0(4) . .
N13 C83 H83A 117.0 . .
C84 C83 H83A 117.0 . .
C83 C84 C85 119.6(4) . .
C83 C84 H84A 120.2 . .
C85 C84 H84A 120.2 . .
C84 C85 C81 116.6(4) . .
C84 C85 C86 121.1(4) . .
C81 C85 C86 122.3(4) . .
C87 C86 C85 113.9(5) . .
C87 C86 H86A 108.8 . .
C85 C86 H86A 108.8 . .
C87 C86 H86B 108.8 . .
C85 C86 H86B 108.8 . .
H86A C86 H86B 107.7 . .
C86 C87 C88 114.1(6) . .
C86 C87 H87A 108.7 . .
C88 C87 H87A 108.7 . .
C86 C87 H87B 108.7 . .
C88 C87 H87B 108.7 . .
H87A C87 H87B 107.6 . .
C89 C88 C87 115.2(5) . .
C89 C88 H88A 108.5 . .
C87 C88 H88A 108.5 . .
C89 C88 H88B 108.5 . .
C87 C88 H88B 108.5 . .
H88A C88 H88B 107.5 . .
C93 C89 C90 116.0(4) . .
C93 C89 C88 124.5(5) . .
C90 C89 C88 119.5(5) . .
C91 C90 C89 120.0(4) . .
C91 C90 H90A 120.0 . .
C89 C90 H90A 120.0 . .
N14 C91 C90 124.4(4) . .
N14 C91 H91A 117.8 . .
C90 C91 H91A 117.8 . .
C93 C92 N14 124.5(5) . .
C93 C92 H92A 117.7 . .
N14 C92 H92A 117.7 . .
C92 C93 C89 120.2(5) . .
C92 C93 H93A 119.9 . .
C89 C93 H93A 119.9 . .
Ni1 O1W H1WA 97(2) . .
Ni1 O1W H1WB 107(2) . .
H1WA O1W H1WB 107.7(18) . .
Ni2 O2W H2WA 107.5(18) . .
Ni2 O2W H2WB 104.7(15) . .
H2WA O2W H2WB 104.5(19) . .

loop_
_geom_bond_atom_site_label_1
_geom_bond_atom_site_label_2
_geom_bond_distance
_geom_bond_site_symmetry_2
Ni1 O1 2.044(2) .
Ni1 O1W 2.072(2) .
Ni1 O3 2.073(2) 2_564
Ni1 N5 2.114(3) .
Ni1 N3 2.159(3) .
Ni1 N4 2.201(3) 8_665
Ni2 O8 2.041(2) 7_566
Ni2 O5 2.057(2) .
Ni2 O2W 2.092(2) .
Ni2 N11 2.109(3) .
Ni2 N10 2.130(3) 8_665
Ni2 N9 2.155(3) .
O1 C1 1.281(4) .
O2 C1 1.233(4) .
O3 C8 1.284(4) .
O3 Ni1 2.073(2) 2_565
O4 C8 1.250(4) .
N1 N2 1.256(4) .
N1 C5 1.439(4) .
N2 C12 1.434(4) .
C1 C2 1.518(5) .
C2 C3 1.369(5) .
C2 C7 1.391(5) .
C3 C4 1.395(5) .
C3 H3A 0.9300 .
C4 C5 1.378(5) .
C4 H4A 0.9300 .
C5 C6 1.387(5) .
C6 C7 1.387(5) .
C6 H6A 0.9300 .
C7 H7A 0.9300 .
C8 C9 1.512(5) .
C9 C14 1.389(5) .
C9 C10 1.384(5) .
C10 C11 1.376(5) .
C10 H10A 0.9300 .
C11 C12 1.398(5) .
C11 H11A 0.9300 .
C12 C13 1.395(5) .
C13 C14 1.387(5) .
C13 H13A 0.9300 .
C14 H14A 0.9300 .
N3 C17 1.335(5) .
N3 C16 1.342(5) .
N4 C26 1.338(5) .
N4 C25 1.341(5) .
N4 Ni1 2.201(3) 8_655
C15 C16 1.382(5) .
C15 C19 1.381(6) .
C15 H15A 0.9300 .
C16 H16A 0.9300 .
C17 C18 1.388(5) .
C17 H17A 0.9300 .
C18 C19 1.384(6) .
C18 H18A 0.9300 .
C19 C20 1.515(5) .
C20 C21 1.533(5) .
C20 H20A 0.9700 .
C20 H20B 0.9700 .
C21 C22 1.534(5) .
C21 H21A 0.9700 .
C21 H21B 0.9700 .
C22 C23 1.507(5) .
C22 H22A 0.9700 .
C22 H22B 0.9700 .
C23 C27 1.365(7) .
C23 C24 1.384(6) .
C24 C25 1.372(5) .
C24 H24A 0.9300 .
C25 H25A 0.9300 .
C26 C27 1.396(6) .
C26 H26A 0.9300 .
C27 H27A 0.9300 .
N5 C29 1.340(5) .
N5 C30 1.335(4) .
N6 C39 1.312(7) .
N6 C38 1.357(8) .
C28 C29 1.375(5) .
C28 C31 1.391(6) .
C28 H28A 0.9300 .
C29 H29A 0.9300 .
C30 C32 1.380(5) .
C30 H30A 0.9300 .
C31 C32 1.379(6) .
C31 C33 1.525(5) .
C32 H32A 0.9300 .
C33 C34 1.528(5) .
C33 H33A 0.9700 .
C33 H33B 0.9700 .
C34 C35 1.552(6) .
C34 H34A 0.9700 .
C34 H34B 0.9700 .
C35 C36 1.497(7) .
C35 H35A 0.9700 .
C35 H35B 0.9700 .
C36 C37 1.375(6) .
C36 C40 1.399(7) .
C37 C38 1.335(8) .
C37 H37A 0.9300 .
C38 H38A 0.9300 .
C39 C40 1.346(8) .
C39 H39A 0.9300 .
C40 H40A 0.9300 .
O5 C41 1.272(4) .
O6 C41 1.252(4) .
O7 C48 1.238(4) .
O8 C48 1.279(4) .
O8 Ni2 2.041(2) 7_565
N7 N8 1.270(4) .
N7 C45 1.420(4) .
N8 C52 1.429(4) .
C41 C42 1.512(5) .
C42 C47 1.393(5) .
C42 C43 1.392(5) .
C43 C44 1.385(5) .
C43 H43A 0.9300 .
C44 C45 1.390(5) .
C44 H44A 0.9300 .
C45 C46 1.382(5) .
C46 C47 1.390(5) .
C46 H46A 0.9300 .
C47 H47A 0.9300 .
C48 C49 1.514(5) .
C49 C54 1.394(5) .
C49 C50 1.394(5) .
C50 C51 1.391(5) .
C50 H50A 0.9300 .
C51 C52 1.397(5) .
C51 H51A 0.9300 .
C52 C53 1.394(5) .
C53 C54 1.385(5) .
C53 H53A 0.9300 .
C54 H54A 0.9300 .
N9 C56 1.343(5) .
N9 C57 1.325(5) .
N10 C66 1.336(5) .
N10 C65 1.348(5) .
N10 Ni2 2.130(3) 8_655
C55 C59 1.343(7) .
C55 C56 1.371(6) .
C55 H55A 0.9300 .
C56 H56A 0.9300 .
C57 C58 1.388(6) .
C57 H57A 0.9300 .
C58 C59 1.378(8) .
C58 H58A 0.9300 .
C59 C60 1.505(6) .
C60 C61 1.515(6) .
C60 H60A 0.9700 .
C60 H60B 0.9700 .
C61 C62 1.532(5) .
C61 H61A 0.9700 .
C61 H61B 0.9700 .
C62 C63 1.511(5) .
C62 H62A 0.9700 .
C62 H62B 0.9700 .
C63 C64 1.365(6) .
C63 C67 1.388(6) .
C64 C65 1.391(5) .
C64 H64A 0.9300 .
C65 H65A 0.9300 .
C66 C67 1.369(5) .
C66 H66A 0.9300 .
C67 H67A 0.9300 .
N11 C69 1.340(4) .
N11 C70 1.347(4) .
N12 C78 1.328(6) .
N12 C79 1.343(6) .
C68 C72 1.381(5) .
C68 C69 1.397(5) .
C68 H68A 0.9300 .
C69 H69A 0.9300 .
C70 C71 1.385(5) .
C70 H70A 0.9300 .
C71 C72 1.393(5) .
C71 H71A 0.9300 .
C72 C73 1.520(5) .
C73 C74 1.505(6) .
C73 H73A 0.9700 .
C73 H73B 0.9700 .
C74 C75 1.510(5) .
C74 H74A 0.9700 .
C74 H74B 0.9700 .
C75 C76 1.506(6) .
C75 H75A 0.9700 .
C75 H75B 0.9700 .
C76 C80 1.394(6) .
C76 C77 1.381(6) .
C77 C78 1.393(7) .
C77 H77A 0.9300 .
C78 H78A 0.9300 .
C79 C80 1.355(6) .
C79 H79A 0.9300 .
C80 H80A 0.9300 .
N13 C83 1.317(6) .
N13 C82 1.323(6) .
N14 C91 1.327(6) .
N14 C92 1.347(6) .
C81 C85 1.374(7) .
C81 C82 1.396(7) .
C81 H81A 0.9300 .
C82 H82A 0.9300 .
C83 C84 1.345(6) .
C83 H83A 0.9300 .
C84 C85 1.361(6) .
C84 H84A 0.9300 .
C85 C86 1.538(7) .
C86 C87 1.416(9) .
C86 H86A 0.9700 .
C86 H86B 0.9700 .
C87 C88 1.542(8) .
C87 H87A 0.9700 .
C87 H87B 0.9700 .
C88 C89 1.514(7) .
C88 H88A 0.9700 .
C88 H88B 0.9700 .
C89 C93 1.379(7) .
C89 C90 1.383(6) .
C90 C91 1.365(6) .
C90 H90A 0.9300 .
C91 H91A 0.9300 .
C92 C93 1.349(8) .
C92 H92A 0.9300 .
C93 H93A 0.9300 .
O1W H1WA 0.848(9) .
O1W H1WB 0.843(9) .
O2W H2WA 0.847(9) .
O2W H2WB 0.841(9) .
